data_4346433
loop_
_publ_author_name
'Olivo, Giorgio'
'Nardi, Martina'
'V\`idal, Diego'
'Barbieri, Alessia'
'Lapi, Andrea'
'G\'omez, Laura'
'Lanzalunga, Osvaldo'
'Costas, Miquel'
'Di Stefano, Stefano'

_publ_section_title
;
 C-H Bond Oxidation Catalyzed by an Imine-Based Iron Complex: A
 Mechanistic Insight.
;
_journal_issue 21
_journal_name_full 'Inorganic chemistry'
_journal_page_first 10141
_journal_page_last 10152
_journal_paper_doi 10.1021/acs.inorgchem.5b01500
_journal_volume 54
_journal_year 2015
_chemical_formula_moiety 'C26 H26 Fe N6, 2(C F3 O3 S)'
_chemical_formula_sum 'C28 H26 F6 Fe N6 O6 S2'
_chemical_formula_weight 776.52
_space_group_crystal_system monoclinic
_space_group_IT_number 14
_space_group_name_Hall '-P 2ybc'
_space_group_name_H-M_alt 'P 1 21/c 1'
_atom_sites_solution_hydrogens geom
_audit_creation_method SHELXL-2013
_cell_angle_alpha 90
_cell_angle_beta 93.797(13)
_cell_angle_gamma 90
_cell_formula_units_Z 4
_cell_length_a 12.332(8)
_cell_length_b 14.479(8)
_cell_length_c 20.801(11)
_cell_measurement_reflns_used 5286
_cell_measurement_temperature 173(2)
_cell_measurement_theta_max 21.95
_cell_measurement_theta_min 2.32
_cell_volume 3706(4)
_computing_cell_refinement 'Bruker SMART'
_computing_data_collection 'Bruker SMART'
_computing_data_reduction 'Bruker SAINT'
_computing_molecular_graphics 'Bruker SHELXTL'
_computing_publication_material 'Bruker SHELXTL'
_computing_structure_refinement 'SHELXL-2013 (Sheldrick, 2013)'
_computing_structure_solution 'Bruker SHELXTL'
_diffrn_ambient_temperature 173(2)
_diffrn_measured_fraction_theta_full 0.998
_diffrn_measured_fraction_theta_max 0.998
_diffrn_measurement_device_type 'CCD area detector'
_diffrn_measurement_method 'phi and omega scans'
_diffrn_radiation_monochromator graphite
_diffrn_radiation_source 'sealed tube'
_diffrn_radiation_type MoK\a
_diffrn_radiation_wavelength 0.71073
_diffrn_reflns_av_R_equivalents 0.0959
_diffrn_reflns_av_unetI/netI 0.0741
_diffrn_reflns_Laue_measured_fraction_full 0.998
_diffrn_reflns_Laue_measured_fraction_max 0.998
_diffrn_reflns_limit_h_max 15
_diffrn_reflns_limit_h_min -15
_diffrn_reflns_limit_k_max 18
_diffrn_reflns_limit_k_min -18
_diffrn_reflns_limit_l_max 26
_diffrn_reflns_limit_l_min -26
_diffrn_reflns_number 51880
_diffrn_reflns_point_group_measured_fraction_full 0.998
_diffrn_reflns_point_group_measured_fraction_max 0.998
_diffrn_reflns_theta_full 25.242
_diffrn_reflns_theta_max 26.998
_diffrn_reflns_theta_min 2.172
_exptl_absorpt_coefficient_mu 0.595
_exptl_absorpt_correction_T_max 1.0
_exptl_absorpt_correction_T_min 0.713148
_exptl_absorpt_correction_type empirical
_exptl_absorpt_process_details 'SADABS v2.10 BRUKER 2001'
_exptl_crystal_colour red
_exptl_crystal_density_diffrn 1.392
_exptl_crystal_description needle
_exptl_crystal_F_000 1584
_exptl_crystal_size_max 0.35
_exptl_crystal_size_mid 0.20
_exptl_crystal_size_min 0.15
_refine_diff_density_max 0.873
_refine_diff_density_min -0.614
_refine_diff_density_rms 0.078
_refine_ls_extinction_method none
_refine_ls_goodness_of_fit_ref 1.006
_refine_ls_hydrogen_treatment constr
_refine_ls_matrix_type full
_refine_ls_number_parameters 444
_refine_ls_number_reflns 8088
_refine_ls_number_restraints 1
_refine_ls_restrained_S_all 1.008
_refine_ls_R_factor_all 0.1813
_refine_ls_R_factor_gt 0.0782
_refine_ls_shift/su_max 0.001
_refine_ls_shift/su_mean 0.000
_refine_ls_structure_factor_coef Fsqd
_refine_ls_weighting_details 'w=1/[\s^2^(Fo^2^)+(0.1613P)^2^+0.5513P] where P=(Fo^2^+2Fc^2^)/3'
_refine_ls_weighting_scheme calc
_refine_ls_wR_factor_gt 0.2131
_refine_ls_wR_factor_ref 0.3008
_reflns_Friedel_coverage 0.000
_reflns_number_gt 3318
_reflns_number_total 8088
_reflns_threshold_expression 'I > 2\s(I)'
_cod_data_source_file ic5b01500_si_002.cif
_cod_data_source_block dv006_sq_s
_cod_original_sg_symbol_H-M 'P 21/c'
_cod_database_code 4346433
_shelx_space_group_comment
;
The symmetry employed for this shelxl refinement is uniquely defined
by the following loop, which should always be used as a source of
symmetry information in preference to the above space-group names.
They are only intended as comments.
;
_shelxl_version_number 2013-3

loop_
_space_group_symop_operation_xyz
'x, y, z'
'-x, y+1/2, -z+1/2'
'-x, -y, -z'
'x, -y-1/2, z-1/2'

loop_
_atom_site_label
_atom_site_type_symbol
_atom_site_fract_x
_atom_site_fract_y
_atom_site_fract_z
_atom_site_U_iso_or_equiv
_atom_site_adp_type
_atom_site_occupancy
_atom_site_site_symmetry_order
_atom_site_calc_flag
_atom_site_refinement_flags_posn
_atom_site_refinement_flags_adp
Fe1 Fe 0.61893(8) 0.31447(5) 0.31702(4) 0.0712(4) Uani 1 1 d . .
N1 N 0.4647(5) 0.3372(3) 0.2990(3) 0.0759(15) Uani 1 1 d . .
C1 C 0.3974(7) 0.3042(4) 0.2504(4) 0.086(2) Uani 1 1 d . .
H1A H 0.4269 0.2651 0.2193 0.103 Uiso 1 1 calc R U
N2 N 0.5951(6) 0.3922(3) 0.3868(3) 0.0800(16) Uani 1 1 d . .
C2 C 0.2913(8) 0.3240(6) 0.2439(5) 0.113(3) Uani 1 1 d . .
H2A H 0.2475 0.2976 0.2094 0.136 Uiso 1 1 calc R U
N3 N 0.7680(5) 0.3142(3) 0.3542(3) 0.0849(16) Uani 1 1 d . .
C3 C 0.2448(9) 0.3819(7) 0.2865(7) 0.132(4) Uani 1 1 d . .
H3A H 0.1696 0.3967 0.2819 0.158 Uiso 1 1 calc R U
N4 N 0.5914(4) 0.1949(3) 0.3577(2) 0.0716(14) Uani 1 1 d . .
C4 C 0.3118(10) 0.4182(6) 0.3366(5) 0.114(3) Uani 1 1 d . .
H4A H 0.2838 0.4591 0.3671 0.137 Uiso 1 1 calc R U
N5 N 0.6427(4) 0.2377(3) 0.2469(2) 0.0674(13) Uani 1 1 d . .
C5 C 0.4176(7) 0.3939(4) 0.3409(4) 0.087(2) Uani 1 1 d . .
N6 N 0.6561(4) 0.4102(3) 0.2567(3) 0.0761(14) Uani 1 1 d . .
C6 C 0.4952(8) 0.4266(4) 0.3911(4) 0.097(3) Uani 1 1 d . .
H6A H 0.4770 0.4684 0.4239 0.117 Uiso 1 1 calc R U
C7 C 0.6815(9) 0.4115(5) 0.4281(4) 0.109(3) Uani 1 1 d . .
H7A H 0.6657 0.3915 0.4720 0.131 Uiso 1 1 calc R U
H7B H 0.6935 0.4791 0.4291 0.131 Uiso 1 1 calc R U
C8 C 0.7817(9) 0.3650(5) 0.4092(4) 0.097(2) Uani 1 1 d . .
C9 C 0.8804(12) 0.3723(7) 0.4419(5) 0.125(3) Uani 1 1 d . .
H9A H 0.8885 0.4073 0.4805 0.150 Uiso 1 1 calc R U
C10 C 0.9666(11) 0.3292(8) 0.4190(7) 0.144(4) Uani 1 1 d . .
C11 C 0.9517(10) 0.2799(7) 0.3626(5) 0.121(3) Uani 1 1 d . .
H11A H 1.0122 0.2513 0.3447 0.145 Uiso 1 1 calc R U
C12 C 0.8548(8) 0.2721(5) 0.3332(4) 0.090(2) Uani 1 1 d . .
H12A H 0.8462 0.2349 0.2956 0.108 Uiso 1 1 calc R U
C13 C 1.0719(14) 0.3325(11) 0.4543(8) 0.226(7) Uani 1 1 d . .
H13A H 1.0618 0.3371 0.5006 0.339 Uiso 1 1 calc R U
H13B H 1.1124 0.3864 0.4405 0.339 Uiso 1 1 calc R U
H13C H 1.1125 0.2761 0.4459 0.339 Uiso 1 1 calc R U
C14 C 0.5662(7) 0.1799(4) 0.4183(3) 0.094(2) Uani 1 1 d . .
H14A H 0.5583 0.2316 0.4457 0.113 Uiso 1 1 calc R U
C15 C 0.5512(8) 0.0922(5) 0.4430(4) 0.122(3) Uani 1 1 d . .
H15A H 0.5337 0.0840 0.4864 0.146 Uiso 1 1 calc R U
C16 C 0.5620(8) 0.0174(5) 0.4033(4) 0.120(3) Uani 1 1 d . .
H16A H 0.5506 -0.0433 0.4188 0.144 Uiso 1 1 calc R U
C17 C 0.5887(6) 0.0305(4) 0.3423(3) 0.090(2) Uani 1 1 d . .
H17A H 0.5985 -0.0208 0.3148 0.108 Uiso 1 1 calc R U
C18 C 0.6017(5) 0.1197(4) 0.3203(3) 0.0729(17) Uani 1 1 d . .
C19 C 0.6285(6) 0.1398(4) 0.2539(3) 0.0800(18) Uani 1 1 d . .
H19A H 0.6961 0.1072 0.2443 0.096 Uiso 1 1 calc R U
H19B H 0.5692 0.1179 0.2232 0.096 Uiso 1 1 calc R U
C20 C 0.6757(6) 0.2763(4) 0.1938(3) 0.0818(19) Uani 1 1 d . .
H20A H 0.6918 0.2426 0.1564 0.098 Uiso 1 1 calc R U
C21 C 0.6843(5) 0.3760(4) 0.1992(3) 0.0760(17) Uani 1 1 d . .
C22 C 0.7170(6) 0.4311(5) 0.1522(4) 0.099(2) Uani 1 1 d . .
H22A H 0.7366 0.4047 0.1128 0.118 Uiso 1 1 calc R U
C23 C 0.7227(7) 0.5261(5) 0.1605(4) 0.104(2) Uani 1 1 d . .
C24 C 0.6934(6) 0.5623(5) 0.2169(5) 0.109(3) Uani 1 1 d . .
H24A H 0.6954 0.6271 0.2236 0.131 Uiso 1 1 calc R U
C25 C 0.6605(6) 0.5034(4) 0.2647(4) 0.090(2) Uani 1 1 d . .
H25A H 0.6405 0.5292 0.3042 0.108 Uiso 1 1 calc R U
C26 C 0.7596(10) 0.5901(7) 0.1089(6) 0.180(5) Uani 1 1 d . .
H26A H 0.7376 0.5648 0.0663 0.270 Uiso 1 1 calc R U
H26B H 0.8389 0.5962 0.1133 0.270 Uiso 1 1 calc R U
H26C H 0.7262 0.6510 0.1136 0.270 Uiso 1 1 calc R U
S1S S 0.46124(18) 0.30353(11) 0.57656(8) 0.0873(6) Uani 1 1 d . .
C1S C 0.3314(10) 0.2935(7) 0.5375(5) 0.131(3) Uani 1 1 d . .
O1S O 0.4985(6) 0.2108(3) 0.5812(3) 0.141(2) Uani 1 1 d . .
F1S F 0.2889(6) 0.3774(4) 0.5249(4) 0.201(3) Uani 1 1 d . .
O2S O 0.4422(5) 0.3483(3) 0.6353(2) 0.1097(17) Uani 1 1 d . .
F2S F 0.3385(5) 0.2538(4) 0.4799(3) 0.178(3) Uani 1 1 d . .
O3S O 0.5160(6) 0.3596(4) 0.5346(3) 0.133(2) Uani 1 1 d . .
F3S F 0.2652(6) 0.2450(6) 0.5678(5) 0.216(4) Uani 1 1 d . .
S2S S 0.0940(3) 0.6215(2) 0.35393(18) 0.1565(12) Uani 1 1 d . U
C2S C -0.0464(11) 0.5987(12) 0.3276(10) 0.192(6) Uani 1 1 d . .
O4S O 0.0963(9) 0.7130(6) 0.3753(7) 0.266(6) Uani 1 1 d . .
F4S F -0.0626(6) 0.5146(6) 0.3071(4) 0.191(3) Uani 1 1 d . .
F5S F -0.1133(8) 0.6051(8) 0.3704(6) 0.290(6) Uani 1 1 d . .
O5S O 0.1449(5) 0.6083(4) 0.2958(4) 0.149(2) Uani 1 1 d . .
O6S O 0.1099(7) 0.5436(6) 0.3987(4) 0.187(3) Uani 1 1 d . U
F6S F -0.0685(9) 0.6640(8) 0.2804(7) 0.303(7) Uani 1 1 d . .

loop_
_atom_site_aniso_label
_atom_site_aniso_U_11
_atom_site_aniso_U_22
_atom_site_aniso_U_33
_atom_site_aniso_U_23
_atom_site_aniso_U_13
_atom_site_aniso_U_12
Fe1 0.1100(8) 0.0372(4) 0.0705(6) -0.0049(3) 0.0361(5) -0.0001(4)
N1 0.108(4) 0.040(2) 0.084(4) 0.008(2) 0.041(3) 0.003(2)
C1 0.099(6) 0.054(4) 0.109(6) 0.017(4) 0.034(5) 0.001(4)
N2 0.124(5) 0.043(3) 0.078(4) -0.008(2) 0.035(4) -0.004(3)
C2 0.108(8) 0.081(5) 0.153(8) 0.043(5) 0.025(6) -0.002(5)
N3 0.123(5) 0.055(3) 0.079(4) -0.007(3) 0.024(3) -0.010(3)
C3 0.122(9) 0.097(7) 0.184(11) 0.059(7) 0.063(8) 0.022(6)
N4 0.107(4) 0.042(2) 0.069(3) -0.005(2) 0.032(3) -0.001(2)
C4 0.135(9) 0.073(5) 0.144(8) 0.036(5) 0.081(7) 0.033(5)
N5 0.095(4) 0.045(2) 0.066(3) -0.002(2) 0.028(3) 0.003(2)
C5 0.122(6) 0.045(3) 0.100(5) 0.013(3) 0.053(5) 0.012(4)
N6 0.097(4) 0.043(2) 0.091(4) 0.001(2) 0.031(3) 0.000(2)
C6 0.159(8) 0.048(3) 0.092(5) 0.001(3) 0.067(5) 0.013(4)
C7 0.170(9) 0.064(4) 0.098(6) -0.013(4) 0.043(6) -0.014(5)
C8 0.136(8) 0.067(4) 0.090(5) -0.011(4) 0.012(5) -0.020(5)
C9 0.162(11) 0.095(6) 0.118(7) -0.007(5) -0.002(8) -0.018(7)
C10 0.133(10) 0.128(9) 0.163(11) 0.016(8) -0.051(9) -0.026(8)
C11 0.124(9) 0.123(7) 0.115(8) 0.004(6) 0.005(6) -0.009(6)
C12 0.100(6) 0.084(5) 0.088(5) -0.003(4) 0.012(5) 0.006(4)
C13 0.230(17) 0.232(17) 0.213(15) -0.031(12) -0.015(13) -0.052(12)
C14 0.158(7) 0.054(3) 0.077(4) -0.001(3) 0.052(4) 0.003(4)
C15 0.217(10) 0.055(4) 0.103(5) 0.011(4) 0.080(6) 0.000(5)
C16 0.202(9) 0.048(4) 0.118(6) 0.015(4) 0.064(6) 0.003(4)
C17 0.134(6) 0.042(3) 0.097(5) -0.004(3) 0.041(4) 0.001(3)
C18 0.098(5) 0.047(3) 0.077(4) -0.006(3) 0.029(3) 0.001(3)
C19 0.116(5) 0.050(3) 0.077(4) -0.007(3) 0.028(4) 0.003(3)
C20 0.115(6) 0.060(3) 0.073(4) -0.008(3) 0.029(4) 0.009(3)
C21 0.091(5) 0.063(3) 0.077(4) 0.012(3) 0.028(3) 0.006(3)
C22 0.119(6) 0.084(5) 0.097(5) 0.021(4) 0.041(4) 0.006(4)
C23 0.123(7) 0.078(5) 0.116(6) 0.035(4) 0.046(5) 0.006(4)
C24 0.105(6) 0.058(4) 0.168(8) 0.030(5) 0.035(6) 0.002(4)
C25 0.109(6) 0.047(3) 0.118(5) 0.008(3) 0.037(4) 0.000(3)
C26 0.240(13) 0.125(8) 0.186(10) 0.096(7) 0.100(9) 0.024(8)
S1S 0.1430(18) 0.0554(9) 0.0656(10) -0.0086(7) 0.0224(10) 0.0016(9)
C1S 0.163(10) 0.094(6) 0.136(8) -0.038(6) 0.004(8) 0.011(6)
O1S 0.196(6) 0.067(3) 0.155(5) -0.031(3) -0.025(5) 0.031(3)
F1S 0.228(7) 0.122(4) 0.242(7) -0.063(5) -0.067(6) 0.061(5)
O2S 0.190(5) 0.078(3) 0.064(3) -0.017(2) 0.026(3) -0.008(3)
F2S 0.201(6) 0.169(5) 0.156(5) -0.096(5) -0.040(4) 0.022(4)
O3S 0.199(6) 0.113(4) 0.091(4) -0.018(3) 0.048(4) -0.039(4)
F3S 0.179(7) 0.194(7) 0.283(10) -0.026(7) 0.066(6) -0.073(6)
S2S 0.164(3) 0.110(2) 0.205(3) -0.028(2) 0.086(2) -0.0200(17)
C2S 0.124(10) 0.154(12) 0.31(2) -0.013(13) 0.101(12) -0.018(9)
O4S 0.271(11) 0.120(6) 0.427(18) -0.108(9) 0.155(11) -0.036(6)
F4S 0.150(6) 0.161(6) 0.262(8) 0.031(6) 0.009(5) -0.032(5)
F5S 0.199(8) 0.332(14) 0.358(14) -0.005(10) 0.172(9) 0.035(8)
O5S 0.140(5) 0.137(5) 0.180(6) 0.002(5) 0.082(5) -0.006(4)
O6S 0.248(9) 0.148(6) 0.171(7) 0.038(5) 0.059(6) 0.010(6)
F6S 0.245(11) 0.216(10) 0.447(18) 0.159(11) 0.025(10) 0.049(7)

loop_
_atom_type_symbol
_atom_type_description
_atom_type_scat_dispersion_real
_atom_type_scat_dispersion_imag
_atom_type_scat_source
C C 0.0033 0.0016 'International Tables Vol C Tables 4.2.6.8 and 6.1.1.4'
H H 0.0000 0.0000 'International Tables Vol C Tables 4.2.6.8 and 6.1.1.4'
N N 0.0061 0.0033 'International Tables Vol C Tables 4.2.6.8 and 6.1.1.4'
O O 0.0106 0.0060 'International Tables Vol C Tables 4.2.6.8 and 6.1.1.4'
F F 0.0171 0.0103 'International Tables Vol C Tables 4.2.6.8 and 6.1.1.4'
S S 0.1246 0.1234 'International Tables Vol C Tables 4.2.6.8 and 6.1.1.4'
Fe Fe 0.3463 0.8444 'International Tables Vol C Tables 4.2.6.8 and 6.1.1.4'

loop_
_geom_angle_atom_site_label_1
_geom_angle_atom_site_label_2
_geom_angle_atom_site_label_3
_geom_angle
N5 Fe1 N2 179.5(2)
N5 Fe1 N1 98.7(2)
N2 Fe1 N1 81.2(3)
N5 Fe1 N6 82.2(2)
N2 Fe1 N6 97.3(2)
N1 Fe1 N6 91.4(2)
N5 Fe1 N3 96.7(2)
N2 Fe1 N3 83.4(3)
N1 Fe1 N3 164.6(2)
N6 Fe1 N3 90.0(2)
N5 Fe1 N4 81.53(19)
N2 Fe1 N4 98.93(19)
N1 Fe1 N4 92.1(2)
N6 Fe1 N4 163.71(19)
N3 Fe1 N4 90.8(2)
C1 N1 C5 115.3(7)
C1 N1 Fe1 129.0(5)
C5 N1 Fe1 115.7(6)
C2 C1 N1 123.2(8)
C2 C1 H1A 118.4
N1 C1 H1A 118.4
C6 N2 C7 124.8(7)
C6 N2 Fe1 117.9(6)
C7 N2 Fe1 117.3(5)
C1 C2 C3 120.9(10)
C1 C2 H2A 119.6
C3 C2 H2A 119.6
C12 N3 C8 117.7(7)
C12 N3 Fe1 129.1(5)
C8 N3 Fe1 113.2(6)
C2 C3 C4 117.5(10)
C2 C3 H3A 121.3
C4 C3 H3A 121.3
C14 N4 C18 116.7(5)
C14 N4 Fe1 127.3(4)
C18 N4 Fe1 116.0(4)
C5 C4 C3 118.5(9)
C5 C4 H4A 120.8
C3 C4 H4A 120.8
C20 N5 C19 123.1(5)
C20 N5 Fe1 118.1(4)
C19 N5 Fe1 118.7(4)
C4 C5 N1 124.6(9)
C4 C5 C6 123.6(8)
N1 C5 C6 111.8(7)
C21 N6 C25 117.3(5)
C21 N6 Fe1 113.1(4)
C25 N6 Fe1 129.6(5)
N2 C6 C5 113.4(6)
N2 C6 H6A 123.3
C5 C6 H6A 123.3
N2 C7 C8 111.9(7)
N2 C7 H7A 109.2
C8 C7 H7A 109.2
N2 C7 H7B 109.2
C8 C7 H7B 109.2
H7A C7 H7B 107.9
N3 C8 C9 121.4(9)
N3 C8 C7 114.1(9)
C9 C8 C7 124.5(9)
C10 C9 C8 119.3(10)
C10 C9 H9A 120.4
C8 C9 H9A 120.4
C9 C10 C11 118.6(11)
C9 C10 C13 120.4(15)
C11 C10 C13 121.0(15)
C12 C11 C10 120.5(11)
C12 C11 H11A 119.7
C10 C11 H11A 119.7
C11 C12 N3 122.5(8)
C11 C12 H12A 118.7
N3 C12 H12A 118.7
C10 C13 H13A 109.5
C10 C13 H13B 109.5
H13A C13 H13B 109.5
C10 C13 H13C 109.5
H13A C13 H13C 109.5
H13B C13 H13C 109.5
N4 C14 C15 122.9(6)
N4 C14 H14A 118.5
C15 C14 H14A 118.5
C16 C15 C14 118.6(6)
C16 C15 H15A 120.7
C14 C15 H15A 120.7
C17 C16 C15 119.7(6)
C17 C16 H16A 120.1
C15 C16 H16A 120.1
C16 C17 C18 119.0(6)
C16 C17 H17A 120.5
C18 C17 H17A 120.5
N4 C18 C17 123.1(5)
N4 C18 C19 114.6(5)
C17 C18 C19 122.3(5)
N5 C19 C18 109.1(5)
N5 C19 H19A 109.9
C18 C19 H19A 109.9
N5 C19 H19B 109.9
C18 C19 H19B 109.9
H19A C19 H19B 108.3
N5 C20 C21 112.3(5)
N5 C20 H20A 123.8
C21 C20 H20A 123.8
C22 C21 N6 122.0(6)
C22 C21 C20 123.9(6)
N6 C21 C20 114.1(5)
C21 C22 C23 120.9(7)
C21 C22 H22A 119.5
C23 C22 H22A 119.5
C24 C23 C22 118.4(7)
C24 C23 C26 119.2(8)
C22 C23 C26 122.4(8)
C23 C24 C25 119.3(7)
C23 C24 H24A 120.3
C25 C24 H24A 120.3
N6 C25 C24 122.1(7)
N6 C25 H25A 119.0
C24 C25 H25A 119.0
C23 C26 H26A 109.5
C23 C26 H26B 109.5
H26A C26 H26B 109.5
C23 C26 H26C 109.5
H26A C26 H26C 109.5
H26B C26 H26C 109.5
O3S S1S O2S 112.8(3)
O3S S1S O1S 115.1(4)
O2S S1S O1S 116.4(4)
O3S S1S C1S 102.9(5)
O2S S1S C1S 103.8(4)
O1S S1S C1S 103.6(4)
F3S C1S F2S 106.7(9)
F3S C1S F1S 110.0(10)
F2S C1S F1S 105.1(9)
F3S C1S S1S 114.4(9)
F2S C1S S1S 109.8(8)
F1S C1S S1S 110.4(7)
O4S S2S O5S 113.6(6)
O4S S2S O6S 121.9(8)
O5S S2S O6S 113.0(5)
O4S S2S C2S 105.6(7)
O5S S2S C2S 100.8(7)
O6S S2S C2S 97.9(7)
F5S C2S F4S 102.0(12)
F5S C2S F6S 110.2(14)
F4S C2S F6S 113.0(17)
F5S C2S S2S 115.6(15)
F4S C2S S2S 113.1(11)
F6S C2S S2S 103.3(9)

loop_
_geom_bond_atom_site_label_1
_geom_bond_atom_site_label_2
_geom_bond_distance
Fe1 N5 1.872(4)
Fe1 N2 1.874(5)
Fe1 N1 1.942(6)
Fe1 N6 1.945(5)
Fe1 N3 1.946(7)
Fe1 N4 1.966(4)
N1 C1 1.352(9)
N1 C5 1.356(8)
C1 C2 1.338(10)
C1 H1A 0.9500
N2 C6 1.337(9)
N2 C7 1.353(10)
C2 C3 1.373(13)
C2 H2A 0.9500
N3 C12 1.330(9)
N3 C8 1.361(9)
C3 C4 1.390(14)
C3 H3A 0.9500
N4 C14 1.336(8)
N4 C18 1.349(7)
C4 C5 1.348(11)
C4 H4A 0.9500
N5 C20 1.326(7)
N5 C19 1.437(7)
C5 C6 1.448(11)
N6 C21 1.361(7)
N6 C25 1.361(7)
C6 H6A 0.9500
C7 C8 1.483(12)
C7 H7A 0.9900
C7 H7B 0.9900
C8 C9 1.359(13)
C9 C10 1.347(15)
C9 H9A 0.9500
C10 C11 1.375(15)
C10 C13 1.450(17)
C11 C12 1.311(11)
C11 H11A 0.9500
C12 H12A 0.9500
C13 H13A 0.9800
C13 H13B 0.9800
C13 H13C 0.9800
C14 C15 1.388(8)
C14 H14A 0.9500
C15 C16 1.373(10)
C15 H15A 0.9500
C16 C17 1.344(10)
C16 H16A 0.9500
C17 C18 1.383(8)
C17 H17A 0.9500
C18 C19 1.470(8)
C19 H19A 0.9900
C19 H19B 0.9900
C20 C21 1.451(8)
C20 H20A 0.9500
C21 C22 1.344(8)
C22 C23 1.387(10)
C22 H22A 0.9500
C23 C24 1.355(11)
C23 C26 1.511(10)
C24 C25 1.391(9)
C24 H24A 0.9500
C25 H25A 0.9500
C26 H26A 0.9800
C26 H26B 0.9800
C26 H26C 0.9800
S1S O3S 1.397(6)
S1S O2S 1.417(4)
S1S O1S 1.421(5)
S1S C1S 1.753(11)
C1S F3S 1.275(12)
C1S F2S 1.338(10)
C1S F1S 1.341(11)
S2S O4S 1.397(8)
S2S O5S 1.412(6)
S2S O6S 1.468(8)
S2S C2S 1.811(15)
C2S F5S 1.256(15)
C2S F4S 1.301(15)
C2S F6S 1.378(19)

loop_
_geom_torsion_atom_site_label_1
_geom_torsion_atom_site_label_2
_geom_torsion_atom_site_label_3
_geom_torsion_atom_site_label_4
_geom_torsion
C5 N1 C1 C2 -1.2(8)
Fe1 N1 C1 C2 178.8(5)
N1 Fe1 N2 C6 -1.9(4)
N6 Fe1 N2 C6 88.4(4)
N3 Fe1 N2 C6 177.6(5)
N4 Fe1 N2 C6 -92.7(5)
N1 Fe1 N2 C7 -179.9(5)
N6 Fe1 N2 C7 -89.6(5)
N3 Fe1 N2 C7 -0.4(5)
N4 Fe1 N2 C7 89.3(5)
N1 C1 C2 C3 1.6(11)
C1 C2 C3 C4 -0.6(12)
C2 C3 C4 C5 -0.6(12)
N1 Fe1 N5 C20 93.1(5)
N6 Fe1 N5 C20 2.9(5)
N3 Fe1 N5 C20 -86.3(5)
N4 Fe1 N5 C20 -176.0(5)
N1 Fe1 N5 C19 -89.3(5)
N6 Fe1 N5 C19 -179.5(5)
N3 Fe1 N5 C19 91.3(5)
N4 Fe1 N5 C19 1.6(5)
C3 C4 C5 N1 1.0(11)
C3 C4 C5 C6 -179.6(7)
C1 N1 C5 C4 -0.1(8)
Fe1 N1 C5 C4 179.9(5)
C1 N1 C5 C6 -179.6(5)
Fe1 N1 C5 C6 0.4(6)
C7 N2 C6 C5 -179.5(6)
Fe1 N2 C6 C5 2.6(7)
C4 C5 C6 N2 178.6(6)
N1 C5 C6 N2 -1.9(7)
C6 N2 C7 C8 -178.2(6)
Fe1 N2 C7 C8 -0.3(8)
C12 N3 C8 C9 -0.3(10)
Fe1 N3 C8 C9 179.6(6)
C12 N3 C8 C7 178.5(6)
Fe1 N3 C8 C7 -1.6(7)
N2 C7 C8 N3 1.2(9)
N2 C7 C8 C9 180.0(7)
N3 C8 C9 C10 0.9(13)
C7 C8 C9 C10 -177.8(9)
C8 C9 C10 C11 0.6(16)
C8 C9 C10 C13 -177.3(10)
C9 C10 C11 C12 -2.6(15)
C13 C10 C11 C12 175.2(11)
C10 C11 C12 N3 3.3(13)
C8 N3 C12 C11 -1.8(11)
Fe1 N3 C12 C11 178.2(6)
C18 N4 C14 C15 0.1(11)
Fe1 N4 C14 C15 -178.2(6)
N4 C14 C15 C16 -0.4(14)
C14 C15 C16 C17 1.3(14)
C15 C16 C17 C18 -1.9(13)
C14 N4 C18 C17 -0.7(10)
Fe1 N4 C18 C17 177.8(5)
C14 N4 C18 C19 179.5(6)
Fe1 N4 C18 C19 -2.0(7)
C16 C17 C18 N4 1.6(12)
C16 C17 C18 C19 -178.6(8)
C20 N5 C19 C18 174.6(6)
Fe1 N5 C19 C18 -2.9(7)
N4 C18 C19 N5 3.0(8)
C17 C18 C19 N5 -176.7(6)
C19 N5 C20 C21 -179.5(6)
Fe1 N5 C20 C21 -2.0(7)
C25 N6 C21 C22 1.1(10)
Fe1 N6 C21 C22 -177.1(6)
C25 N6 C21 C20 -178.9(6)
Fe1 N6 C21 C20 2.8(7)
N5 C20 C21 C22 179.3(7)
N5 C20 C21 N6 -0.7(8)
N6 C21 C22 C23 -0.5(12)
C20 C21 C22 C23 179.6(7)
C21 C22 C23 C24 -0.6(13)
C21 C22 C23 C26 179.7(8)
C22 C23 C24 C25 1.0(13)
C26 C23 C24 C25 -179.3(8)
C21 N6 C25 C24 -0.7(10)
Fe1 N6 C25 C24 177.2(5)
C23 C24 C25 N6 -0.4(12)
O3S S1S C1S F3S -179.4(7)
O2S S1S C1S F3S -61.7(8)
O1S S1S C1S F3S 60.4(8)
O3S S1S C1S F2S 60.8(8)
O2S S1S C1S F2S 178.5(7)
O1S S1S C1S F2S -59.5(9)
O3S S1S C1S F1S -54.7(9)
O2S S1S C1S F1S 63.0(9)
O1S S1S C1S F1S -174.9(8)
O4S S2S C2S F5S -61.8(16)
O5S S2S C2S F5S 179.8(13)
O6S S2S C2S F5S 64.5(14)
O4S S2S C2S F4S -178.8(13)
O5S S2S C2S F4S 62.8(14)
O6S S2S C2S F4S -52.6(14)
O4S S2S C2S F6S 58.6(13)
O5S S2S C2S F6S -59.8(11)
O6S S2S C2S F6S -175.1(11)
